data_4118265
loop_
_publ_author_name
'J\"urgen Nuss'
'Maria A. Se\~naris-Rodriguez'
'Prasad L. V. K. Dasari'
'Moritz Stahl'
'Martin Jansen'

_publ_contact_author_address
;Max Planck Institute for Solid State Research
Heisenbergstrasse 1
70569 Stuttgart
Germany
;
_publ_contact_author_email M.Jansen@fkf.mpg.de
_publ_contact_author_fax '+49 (0) 711 6891502'
_publ_contact_author_name 'Martin Jansen'
_publ_contact_author_phone '+49 (0) 711 6891500'
_publ_section_title
;
 Synthesis, Crystal Structure and Magnetic Properties of the New
 One-Dimensional Manganate Cs3Mn2O4
;
_journal_name_full 'Journal of the American Chemical Society'
_journal_page_first 11734
_journal_page_last 11739
_journal_paper_doi 10.1021/ja303889g
_journal_volume 134
_journal_year 2012
_chemical_formula_moiety 'Cs3 Mn2 O4'
_chemical_formula_sum 'Cs3 Mn2 O4'
_chemical_formula_weight 572.61
_chemical_properties_physical 'air-sensitive, moisture-sensitive'
_space_group_IT_number 14
_symmetry_cell_setting monoclinic
_symmetry_Int_Tables_number 14
_symmetry_space_group_name_Hall '-P 2ybc'
_symmetry_space_group_name_H-M 'P 1 21/c 1'
_atom_sites_solution_primary direct
_atom_sites_solution_secondary difmap
_audit_creation_method SHELXL-97
_cell_angle_alpha 90.00
_cell_angle_beta 118.390(2)
_cell_angle_gamma 90.00
_cell_formula_units_Z 8
_cell_length_a 12.76330(10)
_cell_length_b 10.82310(10)
_cell_length_c 12.8029(2)
_cell_measurement_reflns_used 9837
_cell_measurement_temperature 298(2)
_cell_measurement_theta_max 37.1
_cell_measurement_theta_min 2.6
_cell_volume 1555.87(4)
_computing_cell_refinement 'SAINT32 (Bruker AXS)'
_computing_data_collection 'Bruker Suite (Bruker AXS)'
_computing_data_reduction 'SAINT32 (Bruker AXS)'
_computing_structure_refinement 'SHELXL-97 (Sheldrick, 2008)'
_computing_structure_solution 'SHELXS-97 (Sheldrick, 2008)'
_diffrn_ambient_temperature 298(2)
_diffrn_measured_fraction_theta_full 0.980
_diffrn_measured_fraction_theta_max 0.980
_diffrn_measurement_device_type 'SMART APEX, Bruker AXS'
_diffrn_measurement_method \wscan
_diffrn_radiation_monochromator graphite
_diffrn_radiation_probe x-ray
_diffrn_radiation_type MoK\a
_diffrn_radiation_wavelength 0.71073
_diffrn_reflns_av_R_equivalents 0.0463
_diffrn_reflns_av_sigmaI/netI 0.0503
_diffrn_reflns_limit_h_max 21
_diffrn_reflns_limit_h_min -21
_diffrn_reflns_limit_k_max 18
_diffrn_reflns_limit_k_min -18
_diffrn_reflns_limit_l_max 21
_diffrn_reflns_limit_l_min -21
_diffrn_reflns_number 28189
_diffrn_reflns_theta_full 36.92
_diffrn_reflns_theta_max 36.92
_diffrn_reflns_theta_min 1.81
_diffrn_source 'fine-focus sealed tube'
_exptl_absorpt_coefficient_mu 17.025
_exptl_absorpt_correction_T_max 0.1496
_exptl_absorpt_correction_T_min 0.1056
_exptl_absorpt_correction_type multi-scan
_exptl_absorpt_process_details
; 
semi empirical absorption correction with SADABS,
G.M. Sheldrick, SADABS, Version 2007/4, University of G\"ottingen. Germany. 
;
_exptl_crystal_colour black
_exptl_crystal_density_diffrn 4.889
_exptl_crystal_description block
_exptl_crystal_F_000 1976
_exptl_crystal_size_max 0.24
_exptl_crystal_size_mid 0.20
_exptl_crystal_size_min 0.18
_refine_diff_density_max 3.447
_refine_diff_density_min -2.683
_refine_diff_density_rms 0.421
_refine_ls_extinction_coef 0.00050(7)
_refine_ls_extinction_expression Fc^*^=kFc[1+0.001xFc^2^\l^3^/sin(2\q)]^-1/4^
_refine_ls_extinction_method SHELXL
_refine_ls_goodness_of_fit_ref 1.098
_refine_ls_matrix_type full
_refine_ls_number_parameters 165
_refine_ls_number_reflns 7872
_refine_ls_number_restraints 0
_refine_ls_restrained_S_all 1.098
_refine_ls_R_factor_all 0.0426
_refine_ls_R_factor_gt 0.0407
_refine_ls_shift/su_max 0.001
_refine_ls_shift/su_mean 0.000
_refine_ls_structure_factor_coef Fsqd
_refine_ls_weighting_details 'calc w=1/[\s^2^(Fo^2^)+(0.0587P)^2^+5.8374P] where P=(Fo^2^+2Fc^2^)/3'
_refine_ls_weighting_scheme calc
_refine_ls_wR_factor_gt 0.1199
_refine_ls_wR_factor_ref 0.1209
_reflns_number_gt 7439
_reflns_number_total 7872
_reflns_threshold_expression >2sigma(I)
_cod_data_source_file ja303889g_si_002.cif
_cod_data_source_block nus246_0m
_cod_original_cell_volume 1555.87(3)
_cod_original_sg_symbol_H-M 'P 21/c'
_cod_database_code 4118265

loop_
_symmetry_equiv_pos_as_xyz
'x, y, z'
'-x, y+1/2, -z+1/2'
'-x, -y, -z'
'x, -y-1/2, z-1/2'

loop_
_atom_site_label
_atom_site_type_symbol
_atom_site_fract_x
_atom_site_fract_y
_atom_site_fract_z
_atom_site_U_iso_or_equiv
_atom_site_adp_type
_atom_site_occupancy
_atom_site_symmetry_multiplicity
_atom_site_calc_flag
Cs1 Cs 0.34495(4) 0.84096(4) 0.27019(4) 0.02322(8) Uani 1 1 d
Cs2 Cs 0.47538(4) 0.16324(4) 0.39139(4) 0.02570(9) Uani 1 1 d
Cs3 Cs 0.13562(4) 0.17228(4) 0.22752(4) 0.02488(9) Uani 1 1 d
Cs4 Cs 0.43729(4) 0.50235(4) 0.33022(4) 0.02278(8) Uani 1 1 d
Cs5 Cs 0.01066(4) 0.85814(4) 0.10584(4) 0.02189(8) Uani 1 1 d
Cs6 Cs 0.09054(4) 0.51957(5) 0.17462(4) 0.02767(9) Uani 1 1 d
Mn1 Mn 0.25775(9) 0.99279(9) 0.98613(9) 0.01565(13) Uani 1 1 d
Mn2 Mn 0.24456(9) 0.00613(8) 0.50538(8) 0.01574(13) Uani 1 1 d
Mn3 Mn 0.20478(8) 0.75714(8) 0.45469(8) 0.01755(15) Uani 1 1 d
Mn4 Mn 0.70613(8) 0.74347(8) 0.45843(8) 0.01764(15) Uani 1 1 d
O1 O 0.2845(5) 0.8654(4) 0.6040(4) 0.0224(8) Uani 1 1 d
O2 O 0.2891(5) 0.0870(5) 0.1249(4) 0.0241(9) Uani 1 1 d
O3 O 0.3289(5) 0.8592(4) 0.9479(5) 0.0260(10) Uani 1 1 d
O4 O 0.1449(4) 0.1437(4) 0.4788(5) 0.0235(9) Uani 1 1 d
O5 O 0.2817(5) 0.1291(4) 0.9064(4) 0.0243(9) Uani 1 1 d
O6 O 0.1540(5) 0.9165(5) 0.3601(4) 0.0263(10) Uani 1 1 d
O7 O 0.3903(4) 0.0973(4) 0.5774(5) 0.0239(9) Uani 1 1 d
O8 O 0.1196(5) 0.8996(5) 0.9562(6) 0.0299(11) Uani 1 1 d

loop_
_atom_site_aniso_label
_atom_site_aniso_U_11
_atom_site_aniso_U_22
_atom_site_aniso_U_33
_atom_site_aniso_U_23
_atom_site_aniso_U_13
_atom_site_aniso_U_12
Cs1 0.02477(18) 0.02238(16) 0.02182(18) -0.00165(13) 0.01053(14) -0.00217(13)
Cs2 0.02344(19) 0.02795(19) 0.02508(19) 0.00007(15) 0.01101(15) -0.00044(13)
Cs3 0.02406(18) 0.02704(18) 0.02177(18) -0.00401(14) 0.00945(14) -0.00193(13)
Cs4 0.02177(16) 0.02653(17) 0.02049(16) 0.00374(14) 0.01040(12) 0.00490(13)
Cs5 0.02086(16) 0.02144(15) 0.02084(16) -0.00115(12) 0.00785(12) -0.00161(12)
Cs6 0.02528(19) 0.0314(2) 0.02577(19) 0.00536(16) 0.01169(15) 0.00471(16)
Mn1 0.0172(4) 0.0145(3) 0.0159(3) 0.0005(3) 0.0084(3) 0.0009(3)
Mn2 0.0165(3) 0.0142(3) 0.0149(3) 0.0014(3) 0.0061(2) 0.0011(2)
Mn3 0.0195(4) 0.0149(4) 0.0179(4) -0.0006(3) 0.0086(3) -0.0001(3)
Mn4 0.0190(4) 0.0149(4) 0.0184(4) -0.0002(3) 0.0083(3) -0.0010(3)
O1 0.029(2) 0.0163(17) 0.0160(18) 0.0001(15) 0.0059(16) -0.0021(16)
O2 0.040(3) 0.0183(18) 0.0182(19) 0.0034(15) 0.0170(19) 0.0035(18)
O3 0.030(2) 0.0169(17) 0.042(3) -0.0024(18) 0.026(2) -0.0010(17)
O4 0.0179(18) 0.0188(18) 0.032(2) -0.0003(18) 0.0099(17) 0.0012(15)
O5 0.041(3) 0.0179(18) 0.0209(19) 0.0015(16) 0.0205(19) 0.0012(18)
O6 0.033(2) 0.021(2) 0.0153(18) -0.0012(16) 0.0035(17) 0.0029(18)
O7 0.0150(17) 0.0169(18) 0.034(3) 0.0048(17) 0.0075(17) 0.0019(14)
O8 0.024(2) 0.020(2) 0.048(3) 0.002(2) 0.019(2) 0.0016(17)

loop_
_atom_type_symbol
_atom_type_description
_atom_type_scat_dispersion_real
_atom_type_scat_dispersion_imag
_atom_type_scat_source
O O 0.0106 0.0060 'International Tables Vol C Tables 4.2.6.8 and 6.1.1.4'
Mn Mn 0.3368 0.7283 'International Tables Vol C Tables 4.2.6.8 and 6.1.1.4'
Cs Cs -0.3680 2.1192 'International Tables Vol C Tables 4.2.6.8 and 6.1.1.4'

loop_
_geom_angle_atom_site_label_1
_geom_angle_atom_site_label_2
_geom_angle_atom_site_label_3
_geom_angle
_geom_angle_site_symmetry_1
_geom_angle_site_symmetry_3
O1 Cs1 O7 117.35(14) 4_575 3_666
O1 Cs1 O2 108.10(13) 4_575 1_565
O7 Cs1 O2 93.63(13) 3_666 1_565
O1 Cs1 O3 85.23(14) 4_575 4_575
O7 Cs1 O3 96.80(14) 3_666 4_575
O2 Cs1 O3 156.89(13) 1_565 4_575
O1 Cs1 O6 117.78(14) 4_575 .
O7 Cs1 O6 120.26(14) 3_666 .
O2 Cs1 O6 89.95(13) 1_565 .
O3 Cs1 O6 66.98(12) 4_575 .
O1 Cs1 Mn1 76.64(9) 4_575 1_554
O7 Cs1 Mn1 104.93(10) 3_666 1_554
O2 Cs1 Mn1 31.71(9) 1_565 1_554
O3 Cs1 Mn1 156.35(11) 4_575 1_554
O6 Cs1 Mn1 108.32(9) . 1_554
O1 Cs1 Mn3 103.73(10) 4_575 .
O7 Cs1 Mn3 111.67(11) 3_666 .
O2 Cs1 Mn3 123.14(10) 1_565 .
O3 Cs1 Mn3 33.77(9) 4_575 .
O6 Cs1 Mn3 33.22(9) . .
Mn1 Cs1 Mn3 137.53(2) 1_554 .
O1 Cs1 Mn3 33.44(9) 4_575 4_575
O7 Cs1 Mn3 124.75(11) 3_666 4_575
O2 Cs1 Mn3 74.98(9) 1_565 4_575
O3 Cs1 Mn3 114.66(10) 4_575 4_575
O6 Cs1 Mn3 113.71(9) . 4_575
Mn1 Cs1 Mn3 44.22(2) 1_554 4_575
Mn3 Cs1 Mn3 119.79(2) . 4_575
O1 Cs1 O8 62.81(12) 4_575 1_554
O7 Cs1 O8 134.62(13) 3_666 1_554
O2 Cs1 O8 51.11(12) 1_565 1_554
O3 Cs1 O8 127.03(13) 4_575 1_554
O6 Cs1 O8 90.85(12) . 1_554
Mn1 Cs1 O8 29.96(8) 1_554 1_554
Mn3 Cs1 O8 111.86(9) . 1_554
Mn3 Cs1 O8 31.55(8) 4_575 1_554
O1 Cs1 Cs5 78.09(10) 4_575 .
O7 Cs1 Cs5 163.65(9) 3_666 .
O2 Cs1 Cs5 75.41(10) 1_565 .
O3 Cs1 Cs5 89.54(10) 4_575 .
O6 Cs1 Cs5 49.02(9) . .
Mn1 Cs1 Cs5 72.103(18) 1_554 .
Mn3 Cs1 Cs5 66.662(17) . .
Mn3 Cs1 Cs5 64.747(18) 4_575 .
O8 Cs1 Cs5 45.40(8) 1_554 .
O1 Cs1 Cs4 50.36(9) 4_575 .
O7 Cs1 Cs4 86.55(9) 3_666 .
O2 Cs1 Cs4 153.94(9) 1_565 .
O3 Cs1 Cs4 47.80(9) 4_575 .
O6 Cs1 Cs4 112.44(9) . .
Mn1 Cs1 Cs4 123.507(19) 1_554 .
Mn3 Cs1 Cs4 80.342(17) . .
Mn3 Cs1 Cs4 83.527(18) 4_575 .
O8 Cs1 Cs4 112.82(8) 1_554 .
Cs5 Cs1 Cs4 108.666(15) . .
O1 Cs1 Cs2 128.67(9) 4_575 3_666
O7 Cs1 Cs2 52.78(11) 3_666 3_666
O2 Cs1 Cs2 121.91(9) 1_565 3_666
O3 Cs1 Cs2 52.81(11) 4_575 3_666
O6 Cs1 Cs2 75.44(8) . 3_666
Mn1 Cs1 Cs2 150.47(2) 1_554 3_666
Mn3 Cs1 Cs2 58.888(17) . 3_666
Mn3 Cs1 Cs2 161.83(2) 4_575 3_666
O8 Cs1 Cs2 165.14(9) 1_554 3_666
Cs5 Cs1 Cs2 123.035(15) . 3_666
Cs4 Cs1 Cs2 78.384(13) . 3_666
O1 Cs2 O7 132.04(12) 3_666 .
O1 Cs2 O3 65.28(12) 3_666 2_646
O7 Cs2 O3 96.30(13) . 2_646
O1 Cs2 O2 102.96(13) 3_666 .
O7 Cs2 O2 113.64(14) . .
O3 Cs2 O2 145.00(13) 2_646 .
O1 Cs2 O7 55.90(12) 3_666 3_656
O7 Cs2 O7 93.59(14) . 3_656
O3 Cs2 O7 107.19(12) 2_646 3_656
O2 Cs2 O7 89.32(13) . 3_656
O1 Cs2 O5 144.39(12) 3_666 4_565
O7 Cs2 O5 65.49(11) . 4_565
O3 Cs2 O5 83.78(12) 2_646 4_565
O2 Cs2 O5 92.24(13) . 4_565
O7 Cs2 O5 157.72(12) 3_656 4_565
O1 Cs2 Mn2 31.03(9) 3_666 3_656
O7 Cs2 Mn2 104.08(8) . 3_656
O3 Cs2 Mn2 76.58(9) 2_646 3_656
O2 Cs2 Mn2 111.01(9) . 3_656
O7 Cs2 Mn2 31.44(8) 3_656 3_656
O5 Cs2 Mn2 156.73(9) 4_565 3_656
O1 Cs2 Mn3 33.76(9) 3_666 3_666
O7 Cs2 Mn3 110.00(9) . 3_666
O3 Cs2 Mn3 33.79(9) 2_646 3_666
O2 Cs2 Mn3 134.49(10) . 3_666
O7 Cs2 Mn3 75.54(8) 3_656 3_666
O5 Cs2 Mn3 117.56(9) 4_565 3_666
Mn2 Cs2 Mn3 44.12(2) 3_656 3_666
O1 Cs2 Cs4 97.64(9) 3_666 .
O7 Cs2 Cs4 109.00(9) . .
O3 Cs2 Cs4 57.57(9) 2_646 .
O2 Cs2 Cs4 94.20(9) . .
O7 Cs2 Cs4 153.32(9) 3_656 .
O5 Cs2 Cs4 48.66(8) 4_565 .
Mn2 Cs2 Cs4 125.11(2) 3_656 .
Mn3 Cs2 Cs4 83.298(18) 3_666 .
O1 Cs2 Mn4 150.32(9) 3_666 3_666
O7 Cs2 Mn4 32.60(9) . 3_666
O3 Cs2 Mn4 88.61(9) 2_646 3_666
O2 Cs2 Mn4 106.64(10) . 3_666
O7 Cs2 Mn4 126.03(10) 3_656 3_666
O5 Cs2 Mn4 32.95(8) 4_565 3_666
Mn2 Cs2 Mn4 132.77(2) 3_656 3_666
Mn3 Cs2 Mn4 117.07(2) 3_666 3_666
Cs4 Cs2 Mn4 78.129(17) . 3_666
O1 Cs2 Cs3 151.77(9) 3_666 .
O7 Cs2 Cs3 73.14(8) . .
O3 Cs2 Cs3 132.64(9) 2_646 .
O2 Cs2 Cs3 49.24(10) . .
O7 Cs2 Cs3 119.25(8) 3_656 .
O5 Cs2 Cs3 49.46(9) 4_565 .
Mn2 Cs2 Cs3 150.56(2) 3_656 .
Mn3 Cs2 Cs3 165.04(2) 3_666 .
Cs4 Cs2 Cs3 81.892(14) . .
Mn4 Cs2 Cs3 57.475(16) 3_666 .
O1 Cs2 Cs1 85.48(9) 3_666 3_666
O7 Cs2 Cs1 51.18(9) . 3_666
O3 Cs2 Cs1 53.83(10) 2_646 3_666
O2 Cs2 Cs1 161.18(9) . 3_666
O7 Cs2 Cs1 81.49(10) 3_656 3_666
O5 Cs2 Cs1 90.24(8) 4_565 3_666
Mn2 Cs2 Cs1 68.148(18) 3_656 3_666
Mn3 Cs2 Cs1 58.822(19) 3_666 3_666
Cs4 Cs2 Cs1 101.397(14) . 3_666
Mn4 Cs2 Cs1 66.992(17) 3_666 3_666
Cs3 Cs2 Cs1 122.438(15) . 3_666
O2 Cs3 O5 104.75(14) . 4_565
O2 Cs3 O8 105.29(15) . 3_566
O5 Cs3 O8 143.17(14) 4_565 3_566
O2 Cs3 O4 134.50(13) . .
O5 Cs3 O4 65.95(12) 4_565 .
O8 Cs3 O4 105.43(15) 3_566 .
O2 Cs3 O6 93.91(14) . 1_545
O5 Cs3 O6 110.34(13) 4_565 1_545
O8 Cs3 O6 88.33(15) 3_566 1_545
O4 Cs3 O6 54.57(13) . 1_545
O2 Cs3 Mn2 104.68(9) . .
O5 Cs3 Mn2 78.46(9) 4_565 .
O8 Cs3 Mn2 113.46(11) 3_566 .
O4 Cs3 Mn2 31.26(9) . .
O6 Cs3 Mn2 31.96(9) 1_545 .
O2 Cs3 Mn4 115.30(10) . 3_666
O5 Cs3 Mn4 34.54(9) 4_565 3_666
O8 Cs3 Mn4 137.31(12) 3_566 3_666
O4 Cs3 Mn4 34.44(9) . 3_666
O6 Cs3 Mn4 76.66(9) 1_545 3_666
Mn2 Cs3 Mn4 44.77(2) . 3_666
O2 Cs3 Cs5 77.02(10) . 1_545
O5 Cs3 Cs5 159.37(9) 4_565 1_545
O8 Cs3 Cs5 50.86(10) 3_566 1_545
O4 Cs3 Cs5 97.80(9) . 1_545
O6 Cs3 Cs5 49.25(9) 1_545 1_545
Mn2 Cs3 Cs5 81.215(19) . 1_545
Mn4 Cs3 Cs5 125.77(2) 3_666 1_545
O2 Cs3 Cs5 63.21(10) . 3_565
O5 Cs3 Cs5 135.15(9) 4_565 3_565
O8 Cs3 Cs5 48.56(12) 3_566 3_565
O4 Cs3 Cs5 153.78(9) . 3_565
O6 Cs3 Cs5 113.39(9) 1_545 3_565
Mn2 Cs3 Cs5 145.10(2) . 3_565
Mn4 Cs3 Cs5 169.68(2) 3_666 3_565
Cs5 Cs3 Cs5 64.440(13) 1_545 3_565
O2 Cs3 O4 60.28(12) . 4_565
O5 Cs3 O4 90.49(12) 4_565 4_565
O8 Cs3 O4 86.29(14) 3_566 4_565
O4 Cs3 O4 153.79(6) . 4_565
O6 Cs3 O4 150.91(12) 1_545 4_565
Mn2 Cs3 O4 158.69(8) . 4_565
Mn4 Cs3 O4 124.70(8) 3_666 4_565
Cs5 Cs3 O4 107.58(8) 1_545 4_565
Cs5 Cs3 O4 45.13(8) 3_565 4_565
O2 Cs3 Cs6 107.62(9) . .
O5 Cs3 Cs6 54.89(10) 4_565 .
O8 Cs3 Cs6 95.63(10) 3_566 .
O4 Cs3 Cs6 101.86(9) . .
O6 Cs3 Cs6 156.12(10) 1_545 .
Mn2 Cs3 Cs6 128.22(2) . .
Mn4 Cs3 Cs6 84.679(18) 3_666 .
Cs5 Cs3 Cs6 144.909(16) 1_545 .
Cs5 Cs3 Cs6 86.181(14) 3_565 .
O4 Cs3 Cs6 52.97(8) 4_565 .
O2 Cs3 Cs2 54.58(10) . .
O5 Cs3 Cs2 58.37(10) 4_565 .
O8 Cs3 Cs2 157.99(10) 3_566 .
O4 Cs3 Cs2 87.43(9) . .
O6 Cs3 Cs2 84.75(10) 1_545 .
Mn2 Cs3 Cs2 69.029(19) . .
Mn4 Cs3 Cs2 60.818(19) 3_666 .
Cs5 Cs3 Cs2 110.576(15) 1_545 .
Cs5 Cs3 Cs2 116.198(15) 3_565 .
O4 Cs3 Cs2 89.66(7) 4_565 .
Cs6 Cs3 Cs2 99.144(14) . .
O3 Cs4 O5 61.10(13) 4_575 4_565
O3 Cs4 O1 90.17(15) 4_575 4_575
O5 Cs4 O1 108.64(15) 4_565 4_575
O3 Cs4 O7 142.81(14) 4_575 4_565
O5 Cs4 O7 109.90(13) 4_565 4_565
O1 Cs4 O7 56.99(13) 4_575 4_565
O3 Cs4 O3 104.49(12) 4_575 2_646
O5 Cs4 O3 88.00(13) 4_565 2_646
O1 Cs4 O3 161.90(13) 4_575 2_646
O7 Cs4 O3 111.39(12) 4_565 2_646
O3 Cs4 O2 118.72(13) 4_575 2_655
O5 Cs4 O2 150.91(14) 4_565 2_655
O1 Cs4 O2 100.42(14) 4_575 2_655
O7 Cs4 O2 86.82(11) 4_565 2_655
O3 Cs4 O2 63.37(12) 2_646 2_655
O3 Cs4 Mn1 108.83(12) 4_575 2_646
O5 Cs4 Mn1 118.40(11) 4_565 2_646
O1 Cs4 Mn1 132.83(10) 4_575 2_646
O7 Cs4 Mn1 106.71(8) 4_565 2_646
O3 Cs4 Mn1 32.13(8) 2_646 2_646
O2 Cs4 Mn1 32.52(9) 2_655 2_646
O3 Cs4 Mn1 30.51(9) 4_575 4_575
O5 Cs4 Mn1 30.82(9) 4_565 4_575
O1 Cs4 Mn1 103.37(10) 4_575 4_575
O7 Cs4 Mn1 133.61(9) 4_565 4_575
O3 Cs4 Mn1 94.57(9) 2_646 4_575
O2 Cs4 Mn1 139.56(8) 2_655 4_575
Mn1 Cs4 Mn1 114.85(2) 2_646 4_575
O3 Cs4 Mn2 111.78(12) 4_575 4_565
O5 Cs4 Mn2 99.63(10) 4_565 4_565
O1 Cs4 Mn2 30.57(9) 4_575 4_565
O7 Cs4 Mn2 31.18(9) 4_565 4_565
O3 Cs4 Mn2 142.03(9) 2_646 4_565
O2 Cs4 Mn2 106.20(8) 2_655 4_565
Mn1 Cs4 Mn2 134.12(2) 2_646 4_565
Mn1 Cs4 Mn2 110.95(2) 4_575 4_565
O3 Cs4 Cs2 116.45(10) 4_575 .
O5 Cs4 Cs2 59.97(10) 4_565 .
O1 Cs4 Cs2 129.49(9) 4_575 .
O7 Cs4 Cs2 79.82(9) 4_565 .
O3 Cs4 Cs2 52.82(9) 2_646 .
O2 Cs4 Cs2 102.08(9) 2_655 .
Mn1 Cs4 Cs2 80.562(18) 2_646 .
Mn1 Cs4 Cs2 87.304(19) 4_575 .
Mn2 Cs4 Cs2 99.342(18) 4_565 .
O3 Cs4 Cs1 55.26(10) 4_575 .
O5 Cs4 Cs1 109.68(10) 4_565 .
O1 Cs4 Cs1 49.11(9) 4_575 .
O7 Cs4 Cs1 103.28(9) 4_565 .
O3 Cs4 Cs1 132.67(9) 2_646 .
O2 Cs4 Cs1 88.24(9) 2_655 .
Mn1 Cs4 Cs1 107.79(2) 2_646 .
Mn1 Cs4 Cs1 83.298(18) 4_575 .
Mn2 Cs4 Cs1 79.651(17) 4_565 .
Cs2 Cs4 Cs1 169.435(17) . .
O3 Cs4 Cs4 57.70(12) 4_575 3_666
O5 Cs4 Cs4 66.78(10) 4_565 3_666
O1 Cs4 Cs4 146.31(9) 4_575 3_666
O7 Cs4 Cs4 156.66(9) 4_565 3_666
O3 Cs4 Cs4 46.79(9) 2_646 3_666
O2 Cs4 Cs4 88.31(8) 2_655 3_666
Mn1 Cs4 Cs4 60.234(18) 2_646 3_666
Mn1 Cs4 Cs4 54.617(19) 4_575 3_666
Mn2 Cs4 Cs4 165.38(2) 4_565 3_666
Cs2 Cs4 Cs4 78.911(15) . 3_666
Cs1 Cs4 Cs4 99.371(17) . 3_666
O8 Cs5 O4 109.62(16) 1_554 2
O8 Cs5 O6 117.24(17) 1_554 .
O4 Cs5 O6 122.56(16) 2 .
O8 Cs5 O8 93.97(14) 1_554 3_576
O4 Cs5 O8 113.85(14) 2 3_576
O6 Cs5 O8 94.59(16) . 3_576
O8 Cs5 Mn1 114.48(11) 1_554 3_576
O4 Cs5 Mn1 81.64(10) 2 3_576
O6 Cs5 Mn1 105.73(11) . 3_576
O8 Cs5 Mn1 33.47(10) 3_576 3_576
O8 Cs5 Mn4 116.18(12) 1_554 4_475
O4 Cs5 Mn4 35.25(10) 2 4_475
O6 Cs5 Mn4 126.48(12) . 4_475
O8 Cs5 Mn4 78.68(10) 3_576 4_475
Mn1 Cs5 Mn4 46.58(2) 3_576 4_475
O8 Cs5 O2 95.11(14) 1_554 3_565
O4 Cs5 O2 63.58(12) 2 3_565
O6 Cs5 O2 136.91(14) . 3_565
O8 Cs5 O2 53.15(13) 3_576 3_565
Mn1 Cs5 O2 31.49(8) 3_576 3_565
Mn4 Cs5 O2 32.59(8) 4_475 3_565
O8 Cs5 O5 140.17(14) 1_554 3_566
O4 Cs5 O5 60.84(13) 2 3_566
O6 Cs5 O5 97.12(14) . 3_566
O8 Cs5 O5 62.04(13) 3_576 3_566
Mn1 Cs5 O5 30.80(7) 3_576 3_566
Mn4 Cs5 O5 33.18(8) 4_475 3_566
O2 Cs5 O5 45.19(11) 3_565 3_566
O8 Cs5 Cs1 66.59(11) 1_554 .
O4 Cs5 Cs1 124.15(10) 2 .
O6 Cs5 Cs1 56.55(12) . .
O8 Cs5 Cs1 121.98(10) 3_576 .
Mn1 Cs5 Cs1 153.29(2) 3_576 .
Mn4 Cs5 Cs1 159.33(2) 4_475 .
O2 Cs5 Cs1 161.40(8) 3_565 .
O5 Cs5 Cs1 152.64(8) 3_566 .
O8 Cs5 Cs3 83.75(11) 1_554 1_565
O4 Cs5 Cs3 162.74(10) 2 1_565
O6 Cs5 Cs3 55.29(10) . 1_565
O8 Cs5 Cs3 52.63(11) 3_576 1_565
Mn1 Cs5 Cs3 82.84(2) 3_576 1_565
Mn4 Cs5 Cs3 129.32(2) 4_475 1_565
O2 Cs5 Cs3 105.44(8) 3_565 1_565
O5 Cs5 Cs3 101.90(8) 3_566 1_565
Cs1 Cs5 Cs3 70.622(12) . 1_565
O8 Cs5 Cs3 53.02(12) 1_554 3_565
O4 Cs5 Cs3 68.03(11) 2 3_565
O6 Cs5 Cs3 169.12(11) . 3_565
O8 Cs5 Cs3 82.11(12) 3_576 3_565
Mn1 Cs5 Cs3 77.151(19) 3_576 3_565
Mn4 Cs5 Cs3 63.198(19) 4_475 3_565
O2 Cs5 Cs3 47.55(8) 3_565 3_565
O5 Cs5 Cs3 90.50(8) 3_566 3_565
Cs1 Cs5 Cs3 116.645(15) . 3_565
Cs3 Cs5 Cs3 115.560(13) 1_565 3_565
O8 Cs5 Cs6 98.23(10) 1_554 .
O4 Cs5 Cs6 51.40(10) 2 .
O6 Cs5 Cs6 89.63(10) . .
O8 Cs5 Cs6 163.54(10) 3_576 .
Mn1 Cs5 Cs6 130.17(2) 3_576 .
Mn4 Cs5 Cs6 86.013(18) 4_475 .
O2 Cs5 Cs6 114.41(8) 3_565 .
O5 Cs5 Cs6 101.67(7) 3_566 .
Cs1 Cs5 Cs6 73.382(14) . .
Cs3 Cs5 Cs6 139.668(16) 1_565 .
Cs3 Cs5 Cs6 96.440(14) 3_565 .
O4 Cs6 O6 56.65(13) 2 2_545
O4 Cs6 O5 154.58(14) 2 4_565
O6 Cs6 O5 102.62(13) 2_545 4_565
O4 Cs6 O1 107.59(13) 2 4_575
O6 Cs6 O1 158.61(12) 2_545 4_575
O5 Cs6 O1 95.95(13) 4_565 4_575
O4 Cs6 O4 103.96(11) 2 4_565
O6 Cs6 O4 104.41(13) 2_545 4_565
O5 Cs6 O4 95.08(12) 4_565 4_565
O1 Cs6 O4 62.98(11) 4_575 4_565
O4 Cs6 Mn1 129.42(11) 2 4_575
O6 Cs6 Mn1 99.98(9) 2_545 4_575
O5 Cs6 Mn1 32.32(8) 4_565 4_575
O1 Cs6 Mn1 101.39(8) 4_575 4_575
O4 Cs6 Mn1 126.15(9) 4_565 4_575
O4 Cs6 O8 98.17(14) 2 4_575
O6 Cs6 O8 81.26(12) 2_545 4_575
O5 Cs6 O8 61.47(12) 4_565 4_575
O1 Cs6 O8 117.43(12) 4_575 4_575
O4 Cs6 O8 156.52(12) 4_565 4_575
Mn1 Cs6 O8 31.26(9) 4_575 4_575
O4 Cs6 Mn2 107.82(11) 2 4_565
O6 Cs6 Mn2 133.24(10) 2_545 4_565
O5 Cs6 Mn2 97.22(9) 4_565 4_565
O1 Cs6 Mn2 31.74(8) 4_575 4_565
O4 Cs6 Mn2 31.26(8) 4_565 4_565
Mn1 Cs6 Mn2 118.28(2) 4_575 4_565
O8 Cs6 Mn2 144.57(9) 4_575 4_565
O4 Cs6 O3 125.99(13) 2 4_575
O6 Cs6 O3 125.98(12) 2_545 4_575
O5 Cs6 O3 51.16(11) 4_565 4_575
O1 Cs6 O3 74.30(11) 4_575 4_575
O4 Cs6 O3 121.96(11) 4_565 4_575
Mn1 Cs6 O3 30.69(8) 4_575 4_575
O8 Cs6 O3 45.22(11) 4_575 4_575
Mn2 Cs6 O3 99.39(8) 4_565 4_575
O4 Cs6 Mn2 29.55(9) 2 2
O6 Cs6 Mn2 30.54(9) 2_545 2
O5 Cs6 Mn2 133.02(10) 4_565 2
O1 Cs6 Mn2 129.41(8) 4_575 2
O4 Cs6 Mn2 95.69(8) 4_565 2
Mn1 Cs6 Mn2 126.22(2) 4_575 2
O8 Cs6 Mn2 99.79(9) 4_575 2
Mn2 Cs6 Mn2 114.73(2) 4_565 2
O3 Cs6 Mn2 142.34(8) 4_575 2
O4 Cs6 Cs5 48.95(9) 2 .
O6 Cs6 Cs5 99.84(10) 2_545 .
O5 Cs6 Cs5 134.09(9) 4_565 .
O1 Cs6 Cs5 73.87(8) 4_575 .
O4 Cs6 Cs5 117.25(8) 4_565 .
Mn1 Cs6 Cs5 104.54(2) 4_575 .
O8 Cs6 Cs5 83.38(9) 4_575 .
Mn2 Cs6 Cs5 95.70(2) 4_565 .
O3 Cs6 Cs5 83.32(8) 4_575 .
Mn2 Cs6 Cs5 78.116(17) 2 .
O4 Cs6 Cs3 125.08(9) 2 .
O6 Cs6 Cs3 74.40(10) 2_545 .
O5 Cs6 Cs3 50.40(9) 4_565 .
O1 Cs6 Cs3 110.83(8) 4_575 .
O4 Cs6 Cs3 63.38(8) 4_565 .
Mn1 Cs6 Cs3 78.600(18) 4_575 .
O8 Cs6 Cs3 97.37(9) 4_575 .
Mn2 Cs6 Cs3 87.18(2) 4_565 .
O3 Cs6 Cs3 101.50(8) 4_575 .
Mn2 Cs6 Cs3 95.85(2) 2 .
Cs5 Cs6 Cs3 173.948(18) . .
O3 Mn1 O5 103.6(2) . 1_565
O3 Mn1 O8 93.2(2) . .
O5 Mn1 O8 132.3(3) 1_565 .
O3 Mn1 O2 137.0(3) . 1_566
O5 Mn1 O2 93.9(2) 1_565 1_566
O8 Mn1 O2 103.5(2) . 1_566
O3 Mn1 Mn3 47.92(15) . 4_576
O5 Mn1 Mn3 140.42(15) 1_565 4_576
O8 Mn1 Mn3 46.82(16) . 4_576
O2 Mn1 Mn3 125.62(15) 1_566 4_576
O3 Mn1 Mn4 140.24(16) . 2_656
O5 Mn1 Mn4 48.03(15) 1_565 2_656
O8 Mn1 Mn4 126.26(17) . 2_656
O2 Mn1 Mn4 46.40(15) 1_566 2_656
Mn3 Mn1 Mn4 170.69(4) 4_576 2_656
O3 Mn1 Cs5 142.23(19) . 3_576
O5 Mn1 Cs5 80.83(17) 1_565 3_576
O8 Mn1 Cs5 60.31(16) . 3_576
O2 Mn1 Cs5 78.67(16) 1_566 3_576
Mn3 Mn1 Cs5 105.84(4) 4_576 3_576
Mn4 Mn1 Cs5 69.43(3) 2_656 3_576
O3 Mn1 Cs4 71.08(18) . 2_656
O5 Mn1 Cs4 85.73(18) 1_565 2_656
O8 Mn1 Cs4 141.85(18) . 2_656
O2 Mn1 Cs4 71.52(17) 1_566 2_656
Mn3 Mn1 Cs4 104.22(3) 4_576 2_656
Mn4 Mn1 Cs4 78.55(3) 2_656 2_656
Cs5 Mn1 Cs4 146.26(3) 3_576 2_656
O3 Mn1 Cs6 77.56(19) . 4_576
O5 Mn1 Cs6 65.57(16) 1_565 4_576
O8 Mn1 Cs6 75.4(2) . 4_576
O2 Mn1 Cs6 144.78(15) 1_566 4_576
Mn3 Mn1 Cs6 79.84(3) 4_576 4_576
Mn4 Mn1 Cs6 105.27(3) 2_656 4_576
Cs5 Mn1 Cs6 70.25(2) 3_576 4_576
Cs4 Mn1 Cs6 130.61(3) 2_656 4_576
O3 Mn1 Cs1 87.54(18) . 1_556
O5 Mn1 Cs1 146.56(17) 1_565 1_556
O8 Mn1 Cs1 77.08(19) . 1_556
O2 Mn1 Cs1 59.05(14) 1_566 1_556
Mn3 Mn1 Cs1 69.08(3) 4_576 1_556
Mn4 Mn1 Cs1 104.45(3) 2_656 1_556
Cs5 Mn1 Cs1 109.49(2) 3_576 1_556
Cs4 Mn1 Cs1 67.97(2) 2_656 1_556
Cs6 Mn1 Cs1 147.74(3) 4_576 1_556
O3 Mn1 Cs4 51.13(15) . 4_576
O5 Mn1 Cs4 52.97(15) 1_565 4_576
O8 Mn1 Cs4 130.77(19) . 4_576
O2 Mn1 Cs4 125.75(17) 1_566 4_576
Mn3 Mn1 Cs4 96.13(3) 4_576 4_576
Mn4 Mn1 Cs4 93.09(3) 2_656 4_576
Cs5 Mn1 Cs4 125.51(3) 3_576 4_576
Cs4 Mn1 Cs4 65.15(2) 2_656 4_576
Cs6 Mn1 Cs4 65.479(19) 4_576 4_576
Cs1 Mn1 Cs4 124.93(3) 1_556 4_576
O3 Mn1 Cs5 110.59(15) . 1_556
O5 Mn1 Cs5 140.93(17) 1_565 1_556
O8 Mn1 Cs5 30.55(19) . 1_556
O2 Mn1 Cs5 73.70(16) 1_566 1_556
Mn3 Mn1 Cs5 63.74(3) 4_576 1_556
Mn4 Mn1 Cs5 107.19(3) 2_656 1_556
Cs5 Mn1 Cs5 60.610(18) 3_576 1_556
Cs4 Mn1 Cs5 122.60(3) 2_656 1_556
Cs6 Mn1 Cs5 103.62(2) 4_576 1_556
Cs1 Mn1 Cs5 55.114(15) 1_556 1_556
Cs4 Mn1 Cs5 159.19(3) 4_576 1_556
O4 Mn2 O1 134.7(2) . 1_545
O4 Mn2 O7 95.6(2) . .
O1 Mn2 O7 101.7(2) 1_545 .
O4 Mn2 O6 100.4(2) . 1_545
O1 Mn2 O6 95.0(2) 1_545 1_545
O7 Mn2 O6 136.7(3) . 1_545
O4 Mn2 Mn3 134.18(15) . 1_545
O1 Mn2 Mn3 47.99(14) 1_545 1_545
O7 Mn2 Mn3 130.17(15) . 1_545
O6 Mn2 Mn3 47.26(15) 1_545 1_545
O4 Mn2 Mn4 48.42(15) . 3_666
O1 Mn2 Mn4 135.23(15) 1_545 3_666
O7 Mn2 Mn4 47.38(14) . 3_666
O6 Mn2 Mn4 129.77(16) 1_545 3_666
Mn3 Mn2 Mn4 174.48(5) 1_545 3_666
O4 Mn2 Cs6 69.56(17) . 4_566
O1 Mn2 Cs6 65.25(16) 1_545 4_566
O7 Mn2 Cs6 116.02(18) . 4_566
O6 Mn2 Cs6 107.31(18) 1_545 4_566
Mn3 Mn2 Cs6 88.50(3) 1_545 4_566
Mn4 Mn2 Cs6 97.00(3) 3_666 4_566
O4 Mn2 Cs3 61.22(17) . .
O1 Mn2 Cs3 155.96(15) 1_545 .
O7 Mn2 Cs3 92.79(16) . .
O6 Mn2 Cs3 61.73(16) 1_545 .
Mn3 Mn2 Cs3 108.17(3) 1_545 .
Mn4 Mn2 Cs3 68.24(3) 3_666 .
Cs6 Mn2 Cs3 124.83(3) 4_566 .
O4 Mn2 Cs2 157.23(15) . 3_656
O1 Mn2 Cs2 56.48(16) 1_545 3_656
O7 Mn2 Cs2 61.63(14) . 3_656
O6 Mn2 Cs2 97.56(16) 1_545 3_656
Mn3 Mn2 Cs2 68.59(3) 1_545 3_656
Mn4 Mn2 Cs2 108.93(4) 3_666 3_656
Cs6 Mn2 Cs2 117.91(3) 4_566 3_656
Cs3 Mn2 Cs2 117.15(3) . 3_656
O4 Mn2 Cs4 104.74(17) . 4_566
O1 Mn2 Cs4 53.34(14) 1_545 4_566
O7 Mn2 Cs4 59.66(17) . 4_566
O6 Mn2 Cs4 148.22(15) 1_545 4_566
Mn3 Mn2 Cs4 100.96(3) 1_545 4_566
Mn4 Mn2 Cs4 81.91(3) 3_666 4_566
Cs6 Mn2 Cs4 65.012(18) 4_566 4_566
Cs3 Mn2 Cs4 149.08(3) . 4_566
Cs2 Mn2 Cs4 64.369(19) 3_656 4_566
O4 Mn2 Cs6 52.18(15) . 2_545
O1 Mn2 Cs6 107.84(16) 1_545 2_545
O7 Mn2 Cs6 146.61(14) . 2_545
O6 Mn2 Cs6 56.15(17) 1_545 2_545
Mn3 Mn2 Cs6 82.29(3) 1_545 2_545
Mn4 Mn2 Cs6 99.54(3) 3_666 2_545
Cs6 Mn2 Cs6 65.27(2) 4_566 2_545
Cs3 Mn2 Cs6 65.60(2) . 2_545
Cs2 Mn2 Cs6 150.27(3) 3_656 2_545
Cs4 Mn2 Cs6 130.04(3) 4_566 2_545
O4 Mn2 Cs1 128.23(18) . 1_545
O1 Mn2 Cs1 93.39(16) 1_545 1_545
O7 Mn2 Cs1 90.40(18) . 1_545
O6 Mn2 Cs1 48.55(18) 1_545 1_545
Mn3 Mn2 Cs1 60.00(3) 1_545 1_545
Mn4 Mn2 Cs1 114.49(3) 3_666 1_545
Cs6 Mn2 Cs1 148.13(3) 4_566 1_545
Cs3 Mn2 Cs1 67.166(17) . 1_545
Cs2 Mn2 Cs1 57.734(16) 3_656 1_545
Cs4 Mn2 Cs1 122.08(3) 4_566 1_545
Cs6 Mn2 Cs1 102.85(2) 2_545 1_545
O8 Mn3 O6 134.4(2) 4_575 .
O8 Mn3 O1 120.0(2) 4_575 .
O6 Mn3 O1 86.96(19) . .
O8 Mn3 O3 85.1(2) 4_575 4_575
O6 Mn3 O3 121.9(2) . 4_575
O1 Mn3 O3 109.8(2) . 4_575
O8 Mn3 Mn2 148.94(17) 4_575 1_565
O6 Mn3 Mn2 44.07(14) . 1_565
O1 Mn3 Mn2 43.11(13) . 1_565
O3 Mn3 Mn2 123.22(15) 4_575 1_565
O8 Mn3 Mn1 43.46(15) 4_575 4_575
O6 Mn3 Mn1 154.61(15) . 4_575
O1 Mn3 Mn1 116.31(14) . 4_575
O3 Mn3 Mn1 43.04(13) 4_575 4_575
Mn2 Mn3 Mn1 156.00(4) 1_565 4_575
O8 Mn3 Cs1 129.77(18) 4_575 .
O6 Mn3 Cs1 61.54(17) . .
O1 Mn3 Cs1 106.24(15) . .
O3 Mn3 Cs1 60.40(14) 4_575 .
Mn2 Mn3 Cs1 79.61(3) 1_565 .
Mn1 Mn3 Cs1 100.01(3) 4_575 .
O8 Mn3 Cs2 130.86(16) 4_575 3_666
O6 Mn3 Cs2 94.50(16) . 3_666
O1 Mn3 Cs2 55.77(15) . 3_666
O3 Mn3 Cs2 59.17(16) 4_575 3_666
Mn2 Mn3 Cs2 67.29(3) 1_565 3_666
Mn1 Mn3 Cs2 91.08(3) 4_575 3_666
Cs1 Mn3 Cs2 62.290(19) . 3_666
O8 Mn3 Cs1 74.47(18) 4_575 4_576
O6 Mn3 Cs1 138.15(14) . 4_576
O1 Mn3 Cs1 51.71(13) . 4_576
O3 Mn3 Cs1 83.60(16) 4_575 4_576
Mn2 Mn3 Cs1 94.81(3) 1_565 4_576
Mn1 Mn3 Cs1 66.70(3) 4_575 4_576
Cs1 Mn3 Cs1 129.60(3) . 4_576
Cs2 Mn3 Cs1 69.358(19) 3_666 4_576
O8 Mn3 Cs3 50.42(16) 4_575 2
O6 Mn3 Cs3 84.00(16) . 2
O1 Mn3 Cs3 127.09(15) . 2
O3 Mn3 Cs3 119.12(16) 4_575 2
Mn2 Mn3 Cs3 113.23(3) 1_565 2
Mn1 Mn3 Cs3 89.01(3) 4_575 2
Cs1 Mn3 Cs3 114.33(3) . 2
Cs2 Mn3 Cs3 176.57(3) 3_666 2
Cs1 Mn3 Cs3 113.76(3) 4_576 2
O8 Mn3 Cs5 43.37(17) 4_575 4_576
O6 Mn3 Cs5 117.29(17) . 4_576
O1 Mn3 Cs5 82.75(15) . 4_576
O3 Mn3 Cs5 119.74(14) 4_575 4_576
Mn2 Mn3 Cs5 106.12(3) 1_565 4_576
Mn1 Mn3 Cs5 77.86(3) 4_575 4_576
Cs1 Mn3 Cs5 170.59(3) . 4_576
Cs2 Mn3 Cs5 126.61(3) 3_666 4_576
Cs1 Mn3 Cs5 58.204(17) 4_576 4_576
Cs3 Mn3 Cs5 56.731(16) 2 4_576
O8 Mn3 Cs6 60.66(18) 4_575 .
O6 Mn3 Cs6 97.59(14) . .
O1 Mn3 Cs6 172.20(15) . .
O3 Mn3 Cs6 62.45(17) 4_575 .
Mn2 Mn3 Cs6 140.44(4) 1_565 .
Mn1 Mn3 Cs6 58.17(3) 4_575 .
Cs1 Mn3 Cs6 70.83(2) . .
Cs2 Mn3 Cs6 117.31(3) 3_666 .
Cs1 Mn3 Cs6 124.23(2) 4_576 .
Cs3 Mn3 Cs6 59.980(16) 2 .
Cs5 Mn3 Cs6 100.60(2) 4_576 .
O2 Mn4 O7 139.2(2) 2_655 3_666
O2 Mn4 O5 86.05(19) 2_655 2_656
O7 Mn4 O5 119.4(2) 3_666 2_656
O2 Mn4 O4 116.5(2) 2_655 3_666
O7 Mn4 O4 86.20(19) 3_666 3_666
O5 Mn4 O4 109.7(2) 2_656 3_666
O2 Mn4 Mn2 147.96(15) 2_655 3_666
O7 Mn4 Mn2 43.61(14) 3_666 3_666
O5 Mn4 Mn2 121.58(14) 2_656 3_666
O4 Mn4 Mn2 42.75(13) 3_666 3_666
O2 Mn4 Mn1 43.50(14) 2_655 2_646
O7 Mn4 Mn1 152.77(15) 3_666 2_646
O5 Mn4 Mn1 42.96(13) 2_656 2_646
O4 Mn4 Mn1 117.67(14) 3_666 2_646
Mn2 Mn4 Mn1 155.88(4) 3_666 2_646
O2 Mn4 Cs5 73.97(16) 2_655 4_676
O7 Mn4 Cs5 139.78(14) 3_666 4_676
O5 Mn4 Cs5 75.26(16) 2_656 4_676
O4 Mn4 Cs5 54.04(13) 3_666 4_676
Mn2 Mn4 Cs5 96.23(3) 3_666 4_676
Mn1 Mn4 Cs5 63.99(3) 2_646 4_676
O2 Mn4 Cs3 130.64(15) 2_655 3_666
O7 Mn4 Cs3 89.75(16) 3_666 3_666
O5 Mn4 Cs3 56.46(14) 2_656 3_666
O4 Mn4 Cs3 60.09(16) 3_666 3_666
Mn2 Mn4 Cs3 67.00(3) 3_666 3_666
Mn1 Mn4 Cs3 91.42(3) 2_646 3_666
Cs5 Mn4 Cs3 66.697(18) 4_676 3_666
O2 Mn4 Cs2 132.24(15) 2_655 3_666
O7 Mn4 Cs2 55.88(16) 3_666 3_666
O5 Mn4 Cs2 63.65(14) 2_656 3_666
O4 Mn4 Cs2 108.43(15) 3_666 3_666
Mn2 Mn4 Cs2 78.42(3) 3_666 3_666
Mn1 Mn4 Cs2 101.39(3) 2_646 3_666
Cs5 Mn4 Cs2 125.85(3) 4_676 3_666
Cs3 Mn4 Cs2 61.708(19) 3_666 3_666
O2 Mn4 Cs3 49.50(15) 2_655 2_655
O7 Mn4 Cs3 117.80(17) 3_666 2_655
O5 Mn4 Cs3 122.82(14) 2_656 2_655
O4 Mn4 Cs3 72.80(15) 3_666 2_655
Mn2 Mn4 Cs3 98.88(3) 3_666 2_655
Mn1 Mn4 Cs3 83.75(3) 2_646 2_655
Cs5 Mn4 Cs3 60.680(18) 4_676 2_655
Cs3 Mn4 Cs3 123.40(3) 3_666 2_655
Cs2 Mn4 Cs3 172.97(3) 3_666 2_655
O2 Mn4 Cs4 57.98(16) 2_655 .
O7 Mn4 Cs4 98.69(14) 3_666 .
O5 Mn4 Cs4 70.21(15) 2_656 .
O4 Mn4 Cs4 174.45(14) 3_666 .
Mn2 Mn4 Cs4 142.27(4) 3_666 .
Mn1 Mn4 Cs4 58.25(3) 2_646 .
Cs5 Mn4 Cs4 121.33(3) 4_676 .
Cs3 Mn4 Cs4 122.22(3) 3_666 .
Cs2 Mn4 Cs4 76.65(2) 3_666 .
Cs3 Mn4 Cs4 102.44(2) 2_655 .
O2 Mn4 Cs2 51.60(15) 2_655 2_655
O7 Mn4 Cs2 88.02(16) 3_666 2_655
O5 Mn4 Cs2 124.98(14) 2_656 2_655
O4 Mn4 Cs2 119.55(16) 3_666 2_655
Mn2 Mn4 Cs2 111.14(3) 3_666 2_655
Mn1 Mn4 Cs2 90.65(3) 2_646 2_655
Cs5 Mn4 Cs2 115.06(3) 4_676 2_655
Cs3 Mn4 Cs2 177.76(3) 3_666 2_655
Cs2 Mn4 Cs2 116.99(3) 3_666 2_655
Cs3 Mn4 Cs2 57.716(17) 2_655 2_655
Cs4 Mn4 Cs2 58.370(15) . 2_655
Mn2 O1 Mn3 88.90(19) 1_565 .
Mn2 O1 Cs1 175.7(2) 1_565 4_576
Mn3 O1 Cs1 94.84(16) . 4_576
Mn2 O1 Cs4 96.09(17) 1_565 4_576
Mn3 O1 Cs4 170.2(2) . 4_576
Cs1 O1 Cs4 80.53(12) 4_576 4_576
Mn2 O1 Cs2 92.50(19) 1_565 3_666
Mn3 O1 Cs2 90.47(18) . 3_666
Cs1 O1 Cs2 89.61(14) 4_576 3_666
Cs4 O1 Cs2 80.95(12) 4_576 3_666
Mn2 O1 Cs6 83.01(17) 1_565 4_576
Mn3 O1 Cs6 111.8(2) . 4_576
Cs1 O1 Cs6 93.60(14) 4_576 4_576
Cs4 O1 Cs6 77.25(11) 4_576 4_576
Cs2 O1 Cs6 157.10(16) 3_666 4_576
Mn1 O2 Mn4 90.1(2) 1_544 2_645
Mn1 O2 Cs3 133.0(3) 1_544 .
Mn4 O2 Cs3 99.47(19) 2_645 .
Mn1 O2 Cs1 89.24(18) 1_544 1_545
Mn4 O2 Cs1 166.6(3) 2_645 1_545
Cs3 O2 Cs1 90.77(13) . 1_545
Mn1 O2 Cs2 147.8(2) 1_544 .
Mn4 O2 Cs2 98.81(19) 2_645 .
Cs3 O2 Cs2 76.17(11) . .
Cs1 O2 Cs2 75.07(11) 1_545 .
Mn1 O2 Cs4 75.96(16) 1_544 2_645
Mn4 O2 Cs4 91.65(18) 2_645 2_645
Cs3 O2 Cs4 148.36(17) . 2_645
Cs1 O2 Cs4 75.16(11) 1_545 2_645
Cs2 O2 Cs4 72.88(11) . 2_645
Mn1 O2 Cs5 69.84(15) 1_544 3_565
Mn4 O2 Cs5 73.45(15) 2_645 3_565
Cs3 O2 Cs5 69.23(11) . 3_565
Cs1 O2 Cs5 118.73(16) 1_545 3_565
Cs2 O2 Cs5 142.39(16) . 3_565
Cs4 O2 Cs5 142.35(15) 2_645 3_565
Mn1 O3 Mn3 89.0(2) . 4_576
Mn1 O3 Cs4 98.36(19) . 4_576
Mn3 O3 Cs4 154.9(3) 4_576 4_576
Mn1 O3 Cs2 132.0(3) . 2_656
Mn3 O3 Cs2 87.04(17) 4_576 2_656
Cs4 O3 Cs2 105.00(15) 4_576 2_656
Mn1 O3 Cs1 153.8(3) . 4_576
Mn3 O3 Cs1 85.83(16) 4_576 4_576
Cs4 O3 Cs1 76.94(12) 4_576 4_576
Cs2 O3 Cs1 73.36(10) 2_656 4_576
Mn1 O3 Cs4 76.79(17) . 2_656
Mn3 O3 Cs4 129.6(2) 4_576 2_656
Cs4 O3 Cs4 75.51(12) 4_576 2_656
Cs2 O3 Cs4 69.61(12) 2_656 2_656
Cs1 O3 Cs4 125.30(16) 4_576 2_656
Mn1 O3 Cs6 71.75(17) . 4_576
Mn3 O3 Cs6 87.29(19) 4_576 4_576
Cs4 O3 Cs6 72.52(12) 4_576 4_576
Cs2 O3 Cs6 155.41(17) 2_656 4_576
Cs1 O3 Cs6 82.38(13) 4_576 4_576
Cs4 O3 Cs6 130.52(14) 2_656 4_576
Mn2 O4 Mn4 88.8(2) . 3_666
Mn2 O4 Cs5 169.2(3) . 2_545
Mn4 O4 Cs5 90.71(16) 3_666 2_545
Mn2 O4 Cs6 98.27(18) . 2_545
Mn4 O4 Cs6 164.1(3) 3_666 2_545
Cs5 O4 Cs6 79.65(12) 2_545 2_545
Mn2 O4 Cs3 87.52(19) . .
Mn4 O4 Cs3 85.47(18) 3_666 .
Cs5 O4 Cs3 81.66(13) 2_545 .
Cs6 O4 Cs3 80.67(13) 2_545 .
Mn2 O4 Cs6 79.19(17) . 4_566
Mn4 O4 Cs6 119.5(2) 3_666 4_566
Cs5 O4 Cs6 110.32(16) 2_545 4_566
Cs6 O4 Cs6 76.04(11) 2_545 4_566
Cs3 O4 Cs6 151.07(16) . 4_566
Mn2 O4 Cs3 123.4(2) . 4_566
Mn4 O4 Cs3 75.83(15) 3_666 4_566
Cs5 O4 Cs3 66.84(10) 2_545 4_566
Cs6 O4 Cs3 111.13(14) 2_545 4_566
Cs3 O4 Cs3 142.69(15) . 4_566
Cs6 O4 Cs3 63.65(10) 4_566 4_566
Mn1 O5 Mn4 89.01(19) 1_545 2_646
Mn1 O5 Cs4 96.21(19) 1_545 4_566
Mn4 O5 Cs4 140.0(3) 2_646 4_566
Mn1 O5 Cs3 139.0(3) 1_545 4_566
Mn4 O5 Cs3 89.00(16) 2_646 4_566
Cs4 O5 Cs3 110.98(14) 4_566 4_566
Mn1 O5 Cs6 82.11(17) 1_545 4_566
Mn4 O5 Cs6 142.0(2) 2_646 4_566
Cs4 O5 Cs6 77.88(11) 4_566 4_566
Cs3 O5 Cs6 74.71(12) 4_566 4_566
Mn1 O5 Cs2 147.9(3) 1_545 4_566
Mn4 O5 Cs2 83.40(16) 2_646 4_566
Cs4 O5 Cs2 71.37(11) 4_566 4_566
Cs3 O5 Cs2 72.17(10) 4_566 4_566
Cs6 O5 Cs2 121.76(14) 4_566 4_566
Mn1 O5 Cs5 68.37(16) 1_545 3_566
Mn4 O5 Cs5 71.56(14) 2_646 3_566
Cs4 O5 Cs5 146.47(17) 4_566 3_566
Cs3 O5 Cs5 72.20(11) 4_566 3_566
Cs6 O5 Cs5 70.78(11) 4_566 3_566
Cs2 O5 Cs5 136.33(15) 4_566 3_566
Mn2 O6 Mn3 88.7(2) 1_565 .
Mn2 O6 Cs5 161.7(3) 1_565 .
Mn3 O6 Cs5 109.4(2) . .
Mn2 O6 Cs6 93.3(2) 1_565 2
Mn3 O6 Cs6 113.6(2) . 2
Cs5 O6 Cs6 82.33(13) . 2
Mn2 O6 Cs3 86.30(18) 1_565 1_565
Mn3 O6 Cs3 167.2(3) . 1_565
Cs5 O6 Cs3 75.45(11) . 1_565
Cs6 O6 Cs3 78.48(12) 2 1_565
Mn2 O6 Cs1 105.2(2) 1_565 .
Mn3 O6 Cs1 85.24(18) . .
Cs5 O6 Cs1 74.42(12) . .
Cs6 O6 Cs1 154.13(17) 2 .
Cs3 O6 Cs1 84.73(14) 1_565 .
Mn2 O7 Mn4 89.01(19) . 3_666
Mn2 O7 Cs1 160.9(2) . 3_666
Mn4 O7 Cs1 108.89(19) 3_666 3_666
Mn2 O7 Cs2 111.1(2) . .
Mn4 O7 Cs2 91.52(18) 3_666 .
Cs1 O7 Cs2 76.04(11) 3_666 .
Mn2 O7 Cs4 89.16(19) . 4_566
Mn4 O7 Cs4 108.5(2) 3_666 4_566
Cs1 O7 Cs4 79.01(12) 3_666 4_566
Cs2 O7 Cs4 152.04(16) . 4_566
Mn2 O7 Cs2 86.93(17) . 3_656
Mn4 O7 Cs2 174.4(2) 3_666 3_656
Cs1 O7 Cs2 75.63(10) 3_666 3_656
Cs2 O7 Cs2 86.41(14) . 3_656
Cs4 O7 Cs2 75.29(10) 4_566 3_656
Mn1 O8 Mn3 89.7(2) . 4_576
Mn1 O8 Cs5 129.8(3) . 1_556
Mn3 O8 Cs5 107.9(2) 4_576 1_556
Mn1 O8 Cs5 86.22(18) . 3_576
Mn3 O8 Cs5 164.5(3) 4_576 3_576
Cs5 O8 Cs5 86.03(14) 1_556 3_576
Mn1 O8 Cs3 146.1(3) . 3_566
Mn3 O8 Cs3 99.2(2) 4_576 3_566
Cs5 O8 Cs3 78.43(13) 1_556 3_566
Cs5 O8 Cs3 76.51(13) 3_576 3_566
Mn1 O8 Cs6 73.35(19) . 4_576
Mn3 O8 Cs6 89.6(2) 4_576 4_576
Cs5 O8 Cs6 149.37(19) 1_556 4_576
Cs5 O8 Cs6 74.87(13) 3_576 4_576
Cs3 O8 Cs6 74.01(14) 3_566 4_576
Mn1 O8 Cs1 72.96(18) . 1_556
Mn3 O8 Cs1 73.98(17) 4_576 1_556
Cs5 O8 Cs1 68.01(13) 1_556 1_556
Cs5 O8 Cs1 118.78(18) 3_576 1_556
Cs3 O8 Cs1 140.97(18) 3_566 1_556
Cs6 O8 Cs1 142.39(15) 4_576 1_556

loop_
_geom_bond_atom_site_label_1
_geom_bond_atom_site_label_2
_geom_bond_distance
_geom_bond_site_symmetry_2
Cs1 O1 2.923(5) 4_575
Cs1 O7 3.066(5) 3_666
Cs1 O2 3.130(5) 1_565
Cs1 O3 3.218(5) 4_575
Cs1 O6 3.256(6) .
Cs1 Mn1 3.6491(10) 1_554
Cs1 Mn3 3.6908(11) .
Cs1 Mn3 3.7111(10) 4_575
Cs1 O8 3.720(6) 1_554
Cs1 Cs5 3.7588(6) .
Cs1 Cs4 3.8143(6) .
Cs1 Cs2 3.8191(7) 3_666
Cs2 O1 3.054(5) 3_666
Cs2 O7 3.134(6) .
Cs2 O3 3.176(6) 2_646
Cs2 O2 3.203(5) .
Cs2 O7 3.225(5) 3_656
Cs2 O5 3.413(5) 4_565
Cs2 Mn2 3.6594(11) 3_656
Cs2 Mn3 3.6933(10) 3_666
Cs2 Cs4 3.7361(6) .
Cs2 Mn4 3.7841(11) 3_666
Cs2 Cs3 3.8164(7) .
Cs2 Cs1 3.8191(7) 3_666
Cs3 O2 2.977(5) .
Cs3 O5 3.047(5) 4_565
Cs3 O8 3.076(6) 3_566
Cs3 O4 3.178(6) .
Cs3 O6 3.197(5) 1_545
Cs3 Mn2 3.6220(10) .
Cs3 Mn4 3.6544(10) 3_666
Cs3 Cs5 3.7640(6) 1_545
Cs3 Cs5 3.7725(6) 3_565
Cs3 O4 3.805(5) 4_565
Cs3 Cs6 3.8140(7) .
Cs4 O3 2.901(5) 4_575
Cs4 O5 2.960(5) 4_565
Cs4 O1 2.978(5) 4_575
Cs4 O7 3.186(6) 4_565
Cs4 O3 3.364(6) 2_646
Cs4 O2 3.385(5) 2_655
Cs4 Mn1 3.4622(11) 2_646
Cs4 Mn1 3.6862(9) 4_575
Cs4 Mn2 3.6915(10) 4_565
Cs4 Cs4 3.8533(8) 3_666
Cs5 O8 2.887(6) 1_554
Cs5 O4 2.908(5) 2
Cs5 O6 2.946(5) .
Cs5 O8 3.002(5) 3_576
Cs5 Mn1 3.4483(10) 3_576
Cs5 Mn4 3.5921(10) 4_475
Cs5 O2 3.602(5) 3_565
Cs5 O5 3.662(5) 3_566
Cs5 Cs3 3.7640(6) 1_565
Cs5 Cs3 3.7725(6) 3_565
Cs5 Cs6 3.7933(6) .
Cs6 O4 3.014(5) 2
Cs6 O6 3.141(6) 2_545
Cs6 O5 3.235(5) 4_565
Cs6 O1 3.259(5) 4_575
Cs6 O4 3.398(5) 4_565
Cs6 Mn1 3.5192(11) 4_575
Cs6 O8 3.554(6) 4_575
Cs6 Mn2 3.5619(10) 4_565
Cs6 O3 3.619(6) 4_575
Cs6 Mn2 3.7752(11) 2
Mn1 O3 1.891(5) .
Mn1 O5 1.900(5) 1_565
Mn1 O8 1.906(5) .
Mn1 O2 1.918(5) 1_566
Mn1 Mn3 2.7708(13) 4_576
Mn1 Mn4 2.7868(13) 2_656
Mn1 Cs5 3.4482(10) 3_576
Mn1 Cs4 3.4622(11) 2_656
Mn1 Cs6 3.5192(11) 4_576
Mn1 Cs1 3.6491(10) 1_556
Mn1 Cs4 3.6862(9) 4_576
Mn1 Cs5 4.3605(10) 1_556
Mn2 O4 1.881(5) .
Mn2 O1 1.888(5) 1_545
Mn2 O7 1.911(5) .
Mn2 O6 1.921(5) 1_545
Mn2 Mn3 2.7618(13) 1_545
Mn2 Mn4 2.7710(13) 3_666
Mn2 Cs6 3.5618(10) 4_566
Mn2 Cs2 3.6594(11) 3_656
Mn2 Cs4 3.6914(10) 4_566
Mn2 Cs6 3.7752(11) 2_545
Mn2 Cs1 4.1921(10) 1_545
Mn3 O8 2.020(5) 4_575
Mn3 O6 2.029(5) .
Mn3 O1 2.052(5) .
Mn3 O3 2.057(5) 4_575
Mn3 Mn2 2.7618(13) 1_565
Mn3 Mn1 2.7707(13) 4_575
Mn3 Cs2 3.6933(10) 3_666
Mn3 Cs1 3.7110(10) 4_576
Mn3 Cs3 3.9399(10) 2
Mn3 Cs5 3.9998(11) 4_576
Mn4 O2 2.018(5) 2_655
Mn4 O7 2.039(5) 3_666
Mn4 O5 2.072(5) 2_656
Mn4 O4 2.073(5) 3_666
Mn4 Mn2 2.7710(13) 3_666
Mn4 Mn1 2.7869(13) 2_646
Mn4 Cs5 3.5921(10) 4_676
Mn4 Cs3 3.6544(10) 3_666
Mn4 Cs2 3.7840(11) 3_666
Mn4 Cs3 3.8619(11) 2_655
Mn4 Cs2 4.0390(10) 2_655
O1 Mn2 1.888(5) 1_565
O1 Cs1 2.923(5) 4_576
O1 Cs4 2.978(5) 4_576
O1 Cs2 3.054(5) 3_666
O1 Cs6 3.259(5) 4_576
O2 Mn1 1.918(5) 1_544
O2 Mn4 2.018(5) 2_645
O2 Cs1 3.130(5) 1_545
O2 Cs4 3.385(5) 2_645
O2 Cs5 3.602(5) 3_565
O3 Mn3 2.057(5) 4_576
O3 Cs4 2.901(5) 4_576
O3 Cs2 3.176(6) 2_656
O3 Cs1 3.218(5) 4_576
O3 Cs4 3.364(6) 2_656
O3 Cs6 3.619(6) 4_576
O4 Mn4 2.073(5) 3_666
O4 Cs5 2.908(5) 2_545
O4 Cs6 3.014(5) 2_545
O4 Cs6 3.398(5) 4_566
O4 Cs3 3.805(5) 4_566
O5 Mn1 1.900(5) 1_545
O5 Mn4 2.072(5) 2_646
O5 Cs4 2.960(5) 4_566
O5 Cs3 3.047(5) 4_566
O5 Cs6 3.235(5) 4_566
O5 Cs2 3.413(5) 4_566
O5 Cs5 3.662(5) 3_566
O6 Mn2 1.921(5) 1_565
O6 Cs6 3.141(6) 2
O6 Cs3 3.197(5) 1_565
O7 Mn4 2.039(5) 3_666
O7 Cs1 3.066(5) 3_666
O7 Cs4 3.186(6) 4_566
O7 Cs2 3.225(5) 3_656
O8 Mn3 2.020(5) 4_576
O8 Cs5 2.887(6) 1_556
O8 Cs5 3.002(5) 3_576
O8 Cs3 3.076(6) 3_566
O8 Cs6 3.554(6) 4_576
O8 Cs1 3.720(6) 1_556
